data_4083168
loop_
_publ_author_name
'Ghisolfi, Alessio'
'Fliedel, Christophe'
'Rosa, Vitor'
'Monakhov, Kirill Yu.'
'Braunstein, Pierre'

_publ_section_title
;
 Combined Experimental and Theoretical Study of
 Bis(diphenylphosphino)(N-thioether)amine-Type Ligands in Nickel(II)
 Complexes for Catalytic Ethylene Oligomerization
;
_journal_issue 10
_journal_name_full Organometallics
_journal_page_first 2523
_journal_paper_doi 10.1021/om500141k
_journal_volume 33
_journal_year 2014
_chemical_formula_moiety 'C62 H54 N2 Ni P4 S4, 4(C H2 Cl2), 2(B F4)'
_chemical_formula_sum 'C66 H62 B2 Cl8 F8 N2 Ni P4 S4'
_chemical_formula_weight 1651.23
_chemical_name_systematic
;
 ?
;
_space_group_IT_number 2
_symmetry_cell_setting triclinic
_symmetry_space_group_name_Hall '-P 1'
_symmetry_space_group_name_H-M 'P -1'
_atom_sites_solution_hydrogens geom
_atom_sites_solution_primary direct
_atom_sites_solution_secondary difmap
_audit_creation_method SHELXL-97
_cell_angle_alpha 105.0760(10)
_cell_angle_beta 93.1970(10)
_cell_angle_gamma 90.6540(10)
_cell_formula_units_Z 1
_cell_length_a 9.1292(4)
_cell_length_b 13.6817(5)
_cell_length_c 15.2189(6)
_cell_measurement_reflns_used 9332
_cell_measurement_temperature 173(2)
_cell_measurement_theta_max 32.07
_cell_measurement_theta_min 2.56
_cell_volume 1831.94(13)
_computing_cell_refinement 'Bruker SAINT'
_computing_data_collection 'Bruker APEX2'
_computing_data_reduction 'Bruker SAINT'
_computing_molecular_graphics 'Bruker SHELXTL'
_computing_publication_material 'Bruker SHELXTL'
_computing_structure_refinement 'SHELXL-97 (Sheldrick, 2008)'
_computing_structure_solution 'SHELXS-97 (Sheldrick, 2008)'
_diffrn_ambient_temperature 173(2)
_diffrn_measured_fraction_theta_full 0.985
_diffrn_measured_fraction_theta_max 0.985
_diffrn_measurement_device_type 'Bruker APEX-II CCD'
_diffrn_measurement_method '\f and \w scans'
_diffrn_radiation_monochromator graphite
_diffrn_radiation_source 'fine-focus sealed tube'
_diffrn_radiation_type MoK\a
_diffrn_radiation_wavelength 0.71073
_diffrn_reflns_av_R_equivalents 0.0158
_diffrn_reflns_av_sigmaI/netI 0.0199
_diffrn_reflns_limit_h_max 13
_diffrn_reflns_limit_h_min -13
_diffrn_reflns_limit_k_max 20
_diffrn_reflns_limit_k_min -20
_diffrn_reflns_limit_l_max 22
_diffrn_reflns_limit_l_min -22
_diffrn_reflns_number 34878
_diffrn_reflns_theta_full 32.17
_diffrn_reflns_theta_max 32.17
_diffrn_reflns_theta_min 2.24
_exptl_absorpt_coefficient_mu 0.820
_exptl_absorpt_correction_T_max 0.8532
_exptl_absorpt_correction_T_min 0.7350
_exptl_absorpt_correction_type multi-scan
_exptl_absorpt_process_details sadabs
_exptl_crystal_colour red
_exptl_crystal_density_diffrn 1.497
_exptl_crystal_density_method 'not measured'
_exptl_crystal_description prism
_exptl_crystal_F_000 842
_exptl_crystal_size_max 0.40
_exptl_crystal_size_mid 0.25
_exptl_crystal_size_min 0.20
_refine_diff_density_max 1.118
_refine_diff_density_min -0.742
_refine_diff_density_rms 0.063
_refine_ls_extinction_method none
_refine_ls_goodness_of_fit_ref 1.030
_refine_ls_hydrogen_treatment constr
_refine_ls_matrix_type full
_refine_ls_number_parameters 440
_refine_ls_number_reflns 12714
_refine_ls_number_restraints 1
_refine_ls_restrained_S_all 1.036
_refine_ls_R_factor_all 0.0452
_refine_ls_R_factor_gt 0.0335
_refine_ls_shift/su_max 0.001
_refine_ls_shift/su_mean 0.000
_refine_ls_structure_factor_coef Fsqd
_refine_ls_weighting_details 'calc w=1/[\s^2^(Fo^2^)+(0.0337P)^2^+1.3099P] where P=(Fo^2^+2Fc^2^)/3'
_refine_ls_weighting_scheme calc
_refine_ls_wR_factor_gt 0.0790
_refine_ls_wR_factor_ref 0.0865
_reflns_number_gt 10497
_reflns_number_total 12714
_reflns_threshold_expression I>2\s(I)
_cod_data_source_file om500141k_si_002.cif
_cod_data_source_block compound_7
_cod_depositor_comments
;
The following automatic conversions were performed:

'_symmetry_cell_setting' value 'Triclinic' changed to 'triclinic'
according to
/usr/data/users/saulius/crontab/automatic-downloads/rss-feeds/ACS/lib/dictionaries/cif_core.dic
dictionary named 'cif_core.dic' version 2.4.2 from 2011-04-26.

Automatic conversion script
Id: cif_fix_values 2281 2013-09-26 08:29:07Z andrius 

 Adding full bibliography for 4083164--4083170.cif.
;
_cod_database_code 4083168

loop_
_symmetry_equiv_pos_as_xyz
'x, y, z'
'-x, -y, -z'

loop_
_atom_site_label
_atom_site_type_symbol
_atom_site_fract_x
_atom_site_fract_y
_atom_site_fract_z
_atom_site_U_iso_or_equiv
_atom_site_adp_type
_atom_site_occupancy
_atom_site_symmetry_multiplicity
_atom_site_calc_flag
_atom_site_refinement_flags
_atom_site_disorder_assembly
_atom_site_disorder_group
C1 C 0.73935(13) 0.30785(9) 0.95871(8) 0.0161(2) Uani 1 1 d . . .
C2 C 0.85504(14) 0.25280(10) 0.91490(9) 0.0205(2) Uani 1 1 d . . .
H2 H 0.8848 0.2627 0.8589 0.025 Uiso 1 1 calc R . .
C3 C 0.92600(16) 0.18364(11) 0.95386(11) 0.0262(3) Uani 1 1 d . . .
H3 H 1.0035 0.1455 0.9238 0.031 Uiso 1 1 calc R . .
C4 C 0.88461(18) 0.16984(12) 1.03617(12) 0.0298(3) Uani 1 1 d . . .
H4 H 0.9341 0.1226 1.0624 0.036 Uiso 1 1 calc R . .
C5 C 0.77098(18) 0.22491(12) 1.08047(10) 0.0280(3) Uani 1 1 d . . .
H5 H 0.7434 0.2158 1.1371 0.034 Uiso 1 1 calc R . .
C6 C 0.69780(15) 0.29334(10) 1.04176(9) 0.0210(2) Uani 1 1 d . . .
H6 H 0.6193 0.3304 1.0717 0.025 Uiso 1 1 calc R . .
C7 C 0.73166(14) 0.44665(9) 0.83948(8) 0.0169(2) Uani 1 1 d . . .
C8 C 0.65644(17) 0.48499(11) 0.77387(10) 0.0263(3) Uani 1 1 d . . .
H8 H 0.5544 0.4706 0.7604 0.032 Uiso 1 1 calc R . .
C9 C 0.7306(2) 0.54407(14) 0.72832(13) 0.0376(4) Uani 1 1 d . . .
H9 H 0.6797 0.5688 0.6827 0.045 Uiso 1 1 calc R . .
C10 C 0.8789(2) 0.56713(14) 0.74928(14) 0.0400(4) Uani 1 1 d . . .
H10 H 0.9294 0.6076 0.7179 0.048 Uiso 1 1 calc R . .
C11 C 0.95319(17) 0.53142(13) 0.81565(13) 0.0336(3) Uani 1 1 d . . .
H11 H 1.0544 0.5483 0.8304 0.040 Uiso 1 1 calc R . .
C12 C 0.88075(15) 0.47095(11) 0.86110(10) 0.0240(3) Uani 1 1 d . . .
H12 H 0.9323 0.4463 0.9066 0.029 Uiso 1 1 calc R . .
C13 C 0.21021(13) 0.26291(10) 0.76290(9) 0.0177(2) Uani 1 1 d . . .
C14 C 0.13226(14) 0.17049(10) 0.74083(9) 0.0212(2) Uani 1 1 d . . .
H14 H 0.1419 0.1262 0.7795 0.025 Uiso 1 1 calc R . .
C15 C 0.04035(16) 0.14375(12) 0.66170(11) 0.0284(3) Uani 1 1 d . . .
H15 H -0.0113 0.0803 0.6456 0.034 Uiso 1 1 calc R . .
C16 C 0.02390(18) 0.20909(14) 0.60642(11) 0.0337(3) Uani 1 1 d . . .
H16 H -0.0388 0.1903 0.5525 0.040 Uiso 1 1 calc R . .
C17 C 0.09861(19) 0.30227(14) 0.62937(11) 0.0345(3) Uani 1 1 d . . .
H17 H 0.0853 0.3475 0.5918 0.041 Uiso 1 1 calc R . .
C18 C 0.19238(17) 0.32908(11) 0.70700(10) 0.0271(3) Uani 1 1 d . . .
H18 H 0.2445 0.3923 0.7223 0.032 Uiso 1 1 calc R . .
C19 C 0.31672(14) 0.22191(10) 0.93621(9) 0.0189(2) Uani 1 1 d . . .
C20 C 0.27929(17) 0.26123(12) 1.02641(10) 0.0259(3) Uani 1 1 d . . .
H20 H 0.2612 0.3313 1.0485 0.031 Uiso 1 1 calc R . .
C21 C 0.2688(2) 0.19713(14) 1.08339(11) 0.0351(4) Uani 1 1 d . . .
H21 H 0.2432 0.2235 1.1445 0.042 Uiso 1 1 calc R . .
C22 C 0.2955(2) 0.09523(15) 1.05139(13) 0.0393(4) Uani 1 1 d . . .
H22 H 0.2879 0.0518 1.0906 0.047 Uiso 1 1 calc R . .
C23 C 0.3334(2) 0.05590(13) 0.96227(13) 0.0347(3) Uani 1 1 d . . .
H23 H 0.3517 -0.0142 0.9408 0.042 Uiso 1 1 calc R . .
C24 C 0.34453(16) 0.11863(11) 0.90441(10) 0.0246(3) Uani 1 1 d . . .
H24 H 0.3709 0.0917 0.8435 0.030 Uiso 1 1 calc R . .
C25 C 0.55566(13) 0.22925(9) 0.75210(8) 0.0157(2) Uani 1 1 d . . .
C26 C 0.54290(16) 0.24621(10) 0.66590(9) 0.0211(2) Uani 1 1 d . . .
H26 H 0.4984 0.3060 0.6578 0.025 Uiso 1 1 calc R . .
C27 C 0.59479(16) 0.17640(10) 0.59146(9) 0.0228(2) Uani 1 1 d . . .
H27 H 0.5849 0.1883 0.5326 0.027 Uiso 1 1 calc R . .
C28 C 0.66135(14) 0.08894(10) 0.60283(9) 0.0196(2) Uani 1 1 d . . .
C29 C 0.67492(15) 0.07222(10) 0.68977(9) 0.0200(2) Uani 1 1 d . . .
H29 H 0.7211 0.0132 0.6981 0.024 Uiso 1 1 calc R . .
C30 C 0.62119(14) 0.14150(9) 0.76391(9) 0.0181(2) Uani 1 1 d . . .
H30 H 0.6290 0.1292 0.8226 0.022 Uiso 1 1 calc R . .
C31 C 0.6816(2) 0.03969(14) 0.41480(10) 0.0350(4) Uani 1 1 d . . .
H31A H 0.5763 0.0528 0.4130 0.052 Uiso 1 1 calc R . .
H31B H 0.7041 -0.0121 0.3598 0.052 Uiso 1 1 calc R . .
H31C H 0.7372 0.1023 0.4177 0.052 Uiso 1 1 calc R . .
C32 C 0.2934(3) 0.25437(19) 0.41703(18) 0.0581(6) Uani 1 1 d . . .
H32A H 0.2769 0.2056 0.4537 0.070 Uiso 1 1 calc R . .
H32B H 0.1967 0.2707 0.3926 0.070 Uiso 1 1 calc R . .
C33 C 0.2442(3) 0.6661(2) 0.6277(2) 0.0630(7) Uani 1 1 d D . .
H33A H 0.3247 0.6862 0.5945 0.076 Uiso 1 1 calc R A 1
H33B H 0.2005 0.7281 0.6647 0.076 Uiso 1 1 calc R A 1
N1 N 0.50440(11) 0.30523(8) 0.82913(7) 0.01467(18) Uani 1 1 d . . .
B1 B 1.0215(2) 0.88954(15) 0.73794(14) 0.0340(4) Uani 1 1 d . . .
F1 F 0.98781(16) 0.89416(11) 0.64947(9) 0.0598(4) Uani 1 1 d . . .
F2 F 0.98177(15) 0.79486(9) 0.74679(9) 0.0501(3) Uani 1 1 d . . .
F3 F 0.9461(2) 0.96202(12) 0.79750(12) 0.0783(5) Uani 1 1 d . . .
F4 F 1.17124(15) 0.90588(12) 0.75880(9) 0.0584(4) Uani 1 1 d . . .
P1 P 0.62434(3) 0.38556(2) 0.90639(2) 0.01318(6) Uani 1 1 d . . .
P2 P 0.33201(3) 0.30357(2) 0.86203(2) 0.01431(6) Uani 1 1 d . . .
S1 S 0.29117(3) 0.44916(2) 0.92429(2) 0.01791(6) Uani 1 1 d . . .
S2 S 0.73130(4) -0.00401(3) 0.51359(2) 0.02760(8) Uani 1 1 d . . .
Ni1 Ni 0.5000 0.5000 1.0000 0.01296(5) Uani 1 2 d S . .
Cl1 Cl 0.37845(8) 0.36529(5) 0.48715(4) 0.05847(15) Uani 1 1 d . . .
Cl2 Cl 0.40097(8) 0.19871(5) 0.32637(5) 0.06450(16) Uani 1 1 d . . .
Cl3 Cl 0.30990(8) 0.59112(5) 0.69697(5) 0.05986(15) Uani 1 1 d . B .
Cl4 Cl 0.1049(2) 0.58866(16) 0.54744(10) 0.0878(5) Uani 0.60 1 d P B 1
Cl4B Cl 0.1869(4) 0.6182(2) 0.5186(2) 0.1041(9) Uani 0.40 1 d PD B 2

loop_
_atom_site_aniso_label
_atom_site_aniso_U_11
_atom_site_aniso_U_22
_atom_site_aniso_U_33
_atom_site_aniso_U_23
_atom_site_aniso_U_13
_atom_site_aniso_U_12
C1 0.0153(5) 0.0150(5) 0.0169(5) 0.0027(4) -0.0010(4) 0.0005(4)
C2 0.0168(5) 0.0209(6) 0.0231(6) 0.0041(5) 0.0012(4) 0.0033(4)
C3 0.0192(6) 0.0240(6) 0.0353(7) 0.0077(5) 0.0001(5) 0.0067(5)
C4 0.0287(7) 0.0264(7) 0.0373(8) 0.0148(6) -0.0037(6) 0.0053(5)
C5 0.0346(8) 0.0271(7) 0.0256(7) 0.0129(5) 0.0008(6) 0.0038(6)
C6 0.0231(6) 0.0211(6) 0.0196(6) 0.0065(5) 0.0024(5) 0.0027(5)
C7 0.0169(5) 0.0158(5) 0.0181(5) 0.0039(4) 0.0033(4) 0.0001(4)
C8 0.0270(7) 0.0259(6) 0.0291(7) 0.0141(5) -0.0030(5) -0.0027(5)
C9 0.0425(9) 0.0388(9) 0.0400(9) 0.0264(7) -0.0004(7) -0.0028(7)
C10 0.0392(9) 0.0381(9) 0.0520(11) 0.0262(8) 0.0144(8) -0.0028(7)
C11 0.0215(7) 0.0324(8) 0.0519(10) 0.0184(7) 0.0100(6) -0.0020(6)
C12 0.0169(6) 0.0252(6) 0.0313(7) 0.0097(5) 0.0026(5) -0.0009(5)
C13 0.0138(5) 0.0192(5) 0.0178(5) 0.0015(4) -0.0012(4) -0.0008(4)
C14 0.0184(5) 0.0213(6) 0.0213(6) 0.0012(5) -0.0003(4) -0.0036(4)
C15 0.0216(6) 0.0291(7) 0.0280(7) -0.0027(5) -0.0048(5) -0.0064(5)
C16 0.0279(7) 0.0424(9) 0.0260(7) 0.0031(6) -0.0113(6) -0.0025(6)
C17 0.0353(8) 0.0400(9) 0.0295(7) 0.0146(7) -0.0121(6) -0.0021(7)
C18 0.0282(7) 0.0251(6) 0.0278(7) 0.0090(5) -0.0090(5) -0.0040(5)
C19 0.0159(5) 0.0209(6) 0.0202(5) 0.0061(4) 0.0004(4) -0.0026(4)
C20 0.0281(7) 0.0290(7) 0.0207(6) 0.0067(5) 0.0018(5) -0.0022(5)
C21 0.0409(9) 0.0449(9) 0.0237(7) 0.0160(7) 0.0038(6) -0.0028(7)
C22 0.0424(9) 0.0440(10) 0.0407(9) 0.0275(8) 0.0016(7) -0.0021(8)
C23 0.0361(8) 0.0274(7) 0.0458(9) 0.0183(7) 0.0042(7) 0.0016(6)
C24 0.0245(6) 0.0215(6) 0.0296(7) 0.0093(5) 0.0041(5) 0.0002(5)
C25 0.0156(5) 0.0148(5) 0.0146(5) 0.0000(4) 0.0013(4) 0.0006(4)
C26 0.0259(6) 0.0190(5) 0.0176(5) 0.0034(4) 0.0014(5) 0.0038(5)
C27 0.0284(7) 0.0232(6) 0.0156(5) 0.0027(5) 0.0021(5) 0.0028(5)
C28 0.0182(5) 0.0199(5) 0.0170(5) -0.0017(4) 0.0019(4) -0.0011(4)
C29 0.0215(6) 0.0161(5) 0.0203(6) 0.0011(4) 0.0007(4) 0.0028(4)
C30 0.0195(5) 0.0169(5) 0.0166(5) 0.0023(4) 0.0003(4) 0.0011(4)
C31 0.0358(8) 0.0460(9) 0.0187(6) -0.0005(6) 0.0053(6) 0.0069(7)
C32 0.0570(14) 0.0525(13) 0.0686(15) 0.0251(12) -0.0037(12) -0.0125(11)
C33 0.0519(13) 0.0608(15) 0.0884(19) 0.0405(14) 0.0064(13) 0.0101(11)
N1 0.0131(4) 0.0151(4) 0.0135(4) -0.0003(3) 0.0006(3) 0.0001(3)
B1 0.0416(10) 0.0295(8) 0.0341(9) 0.0148(7) -0.0010(8) -0.0018(7)
F1 0.0679(9) 0.0754(9) 0.0445(7) 0.0353(7) -0.0158(6) -0.0219(7)
F2 0.0616(8) 0.0355(6) 0.0597(7) 0.0247(5) 0.0026(6) -0.0077(5)
F3 0.0997(13) 0.0543(9) 0.0752(11) 0.0035(8) 0.0168(9) 0.0294(9)
F4 0.0455(7) 0.0812(10) 0.0552(8) 0.0339(7) -0.0113(6) -0.0196(7)
P1 0.01175(12) 0.01319(12) 0.01376(12) 0.00206(10) 0.00051(10) 0.00049(9)
P2 0.01280(13) 0.01390(13) 0.01476(13) 0.00134(10) 0.00002(10) -0.00076(10)
S1 0.01309(12) 0.01615(13) 0.02067(14) -0.00149(10) -0.00187(10) 0.00155(10)
S2 0.02972(17) 0.02608(16) 0.02101(15) -0.00518(12) 0.00353(13) 0.00541(13)
Ni1 0.01133(9) 0.01200(9) 0.01393(9) 0.00063(7) 0.00010(7) 0.00042(7)
Cl1 0.0793(4) 0.0526(3) 0.0479(3) 0.0229(2) -0.0042(3) -0.0057(3)
Cl2 0.0816(4) 0.0441(3) 0.0670(4) 0.0152(3) -0.0037(3) -0.0049(3)
Cl3 0.0708(4) 0.0504(3) 0.0654(4) 0.0275(3) 0.0034(3) 0.0075(3)
Cl4 0.0855(10) 0.1206(14) 0.0569(7) 0.0249(8) -0.0126(7) 0.0267(9)
Cl4B 0.112(2) 0.0966(17) 0.0979(19) 0.0268(14) -0.0510(17) 0.0106(16)

loop_
_atom_type_symbol
_atom_type_description
_atom_type_scat_dispersion_real
_atom_type_scat_dispersion_imag
_atom_type_scat_source
C C 0.0033 0.0016 'International Tables Vol C Tables 4.2.6.8 and 6.1.1.4'
H H 0.0000 0.0000 'International Tables Vol C Tables 4.2.6.8 and 6.1.1.4'
N N 0.0061 0.0033 'International Tables Vol C Tables 4.2.6.8 and 6.1.1.4'
B B 0.0013 0.0007 'International Tables Vol C Tables 4.2.6.8 and 6.1.1.4'
F F 0.0171 0.0103 'International Tables Vol C Tables 4.2.6.8 and 6.1.1.4'
P P 0.1023 0.0942 'International Tables Vol C Tables 4.2.6.8 and 6.1.1.4'
S S 0.1246 0.1234 'International Tables Vol C Tables 4.2.6.8 and 6.1.1.4'
Ni Ni 0.3393 1.1124 'International Tables Vol C Tables 4.2.6.8 and 6.1.1.4'
Cl Cl 0.1484 0.1585 'International Tables Vol C Tables 4.2.6.8 and 6.1.1.4'

loop_
_geom_angle_atom_site_label_1
_geom_angle_atom_site_label_2
_geom_angle_atom_site_label_3
_geom_angle
_geom_angle_site_symmetry_1
_geom_angle_site_symmetry_3
C2 C1 C6 119.62(12) . .
C2 C1 P1 122.76(10) . .
C6 C1 P1 117.14(9) . .
C3 C2 C1 119.55(13) . .
C3 C2 H2 120.2 . .
C1 C2 H2 120.2 . .
C4 C3 C2 120.54(13) . .
C4 C3 H3 119.7 . .
C2 C3 H3 119.7 . .
C3 C4 C5 120.23(13) . .
C3 C4 H4 119.9 . .
C5 C4 H4 119.9 . .
C6 C5 C4 119.87(14) . .
C6 C5 H5 120.1 . .
C4 C5 H5 120.1 . .
C5 C6 C1 120.19(13) . .
C5 C6 H6 119.9 . .
C1 C6 H6 119.9 . .
C8 C7 C12 119.62(12) . .
C8 C7 P1 117.41(10) . .
C12 C7 P1 122.11(10) . .
C9 C8 C7 120.05(14) . .
C9 C8 H8 120.0 . .
C7 C8 H8 120.0 . .
C10 C9 C8 120.13(15) . .
C10 C9 H9 119.9 . .
C8 C9 H9 119.9 . .
C11 C10 C9 120.12(15) . .
C11 C10 H10 119.9 . .
C9 C10 H10 119.9 . .
C10 C11 C12 120.42(15) . .
C10 C11 H11 119.8 . .
C12 C11 H11 119.8 . .
C11 C12 C7 119.63(14) . .
C11 C12 H12 120.2 . .
C7 C12 H12 120.2 . .
C14 C13 C18 119.95(12) . .
C14 C13 P2 122.95(10) . .
C18 C13 P2 117.09(10) . .
C15 C14 C13 119.50(13) . .
C15 C14 H14 120.2 . .
C13 C14 H14 120.2 . .
C16 C15 C14 120.29(14) . .
C16 C15 H15 119.9 . .
C14 C15 H15 119.9 . .
C15 C16 C17 120.36(14) . .
C15 C16 H16 119.8 . .
C17 C16 H16 119.8 . .
C18 C17 C16 119.97(15) . .
C18 C17 H17 120.0 . .
C16 C17 H17 120.0 . .
C17 C18 C13 119.91(14) . .
C17 C18 H18 120.0 . .
C13 C18 H18 120.0 . .
C24 C19 C20 119.79(13) . .
C24 C19 P2 119.93(10) . .
C20 C19 P2 120.27(11) . .
C21 C20 C19 119.66(15) . .
C21 C20 H20 120.2 . .
C19 C20 H20 120.2 . .
C22 C21 C20 120.23(16) . .
C22 C21 H21 119.9 . .
C20 C21 H21 119.9 . .
C21 C22 C23 120.39(15) . .
C21 C22 H22 119.8 . .
C23 C22 H22 119.8 . .
C24 C23 C22 120.24(16) . .
C24 C23 H23 119.9 . .
C22 C23 H23 119.9 . .
C23 C24 C19 119.68(14) . .
C23 C24 H24 120.2 . .
C19 C24 H24 120.2 . .
C26 C25 C30 119.76(11) . .
C26 C25 N1 119.11(11) . .
C30 C25 N1 121.10(11) . .
C27 C26 C25 120.42(12) . .
C27 C26 H26 119.8 . .
C25 C26 H26 119.8 . .
C26 C27 C28 120.15(12) . .
C26 C27 H27 119.9 . .
C28 C27 H27 119.9 . .
C27 C28 C29 119.39(12) . .
C27 C28 S2 123.92(10) . .
C29 C28 S2 116.70(10) . .
C30 C29 C28 120.36(12) . .
C30 C29 H29 119.8 . .
C28 C29 H29 119.8 . .
C29 C30 C25 119.92(12) . .
C29 C30 H30 120.0 . .
C25 C30 H30 120.0 . .
S2 C31 H31A 109.5 . .
S2 C31 H31B 109.5 . .
H31A C31 H31B 109.5 . .
S2 C31 H31C 109.5 . .
H31A C31 H31C 109.5 . .
H31B C31 H31C 109.5 . .
Cl2 C32 Cl1 111.34(14) . .
Cl2 C32 H32A 109.4 . .
Cl1 C32 H32A 109.4 . .
Cl2 C32 H32B 109.4 . .
Cl1 C32 H32B 109.4 . .
H32A C32 H32B 108.0 . .
Cl4B C33 Cl3 122.70(19) . .
Cl3 C33 Cl4 106.24(15) . .
Cl4B C33 H33A 77.2 . .
Cl3 C33 H33A 110.5 . .
Cl4 C33 H33A 110.5 . .
Cl4B C33 H33B 120.5 . .
Cl3 C33 H33B 110.5 . .
Cl4 C33 H33B 110.5 . .
H33A C33 H33B 108.7 . .
C25 N1 P2 122.34(8) . .
C25 N1 P1 121.61(8) . .
P2 N1 P1 114.67(6) . .
F3 B1 F1 109.86(17) . .
F3 B1 F2 109.18(17) . .
F1 B1 F2 109.47(16) . .
F3 B1 F4 109.43(17) . .
F1 B1 F4 109.87(16) . .
F2 B1 F4 109.02(16) . .
N1 P1 C7 105.12(6) . .
N1 P1 C1 106.89(5) . .
C7 P1 C1 110.02(6) . .
N1 P1 Ni1 109.34(4) . .
C7 P1 Ni1 109.18(4) . .
C1 P1 Ni1 115.74(4) . .
N1 P2 C13 108.66(6) . .
N1 P2 C19 110.32(6) . .
C13 P2 C19 111.23(6) . .
N1 P2 S1 105.23(4) . .
C13 P2 S1 108.67(4) . .
C19 P2 S1 112.48(5) . .
P2 S1 Ni1 101.541(15) . .
C28 S2 C31 103.09(7) . .
S1 Ni1 S1 180.0 2_667 .
S1 Ni1 P1 86.845(11) 2_667 .
S1 Ni1 P1 93.155(11) . .
S1 Ni1 P1 93.155(11) 2_667 2_667
S1 Ni1 P1 86.845(11) . 2_667
P1 Ni1 P1 180.0 . 2_667

loop_
_geom_bond_atom_site_label_1
_geom_bond_atom_site_label_2
_geom_bond_distance
_geom_bond_site_symmetry_2
C1 C2 1.4010(17) .
C1 C6 1.4011(18) .
C1 P1 1.7999(12) .
C2 C3 1.3892(19) .
C2 H2 0.9500 .
C3 C4 1.386(2) .
C3 H3 0.9500 .
C4 C5 1.389(2) .
C4 H4 0.9500 .
C5 C6 1.3882(19) .
C5 H5 0.9500 .
C6 H6 0.9500 .
C7 C8 1.3957(18) .
C7 C12 1.3979(18) .
C7 P1 1.7974(13) .
C8 C9 1.387(2) .
C8 H8 0.9500 .
C9 C10 1.387(3) .
C9 H9 0.9500 .
C10 C11 1.381(3) .
C10 H10 0.9500 .
C11 C12 1.392(2) .
C11 H11 0.9500 .
C12 H12 0.9500 .
C13 C14 1.3965(18) .
C13 C18 1.3994(19) .
C13 P2 1.7844(13) .
C14 C15 1.3925(19) .
C14 H14 0.9500 .
C15 C16 1.382(2) .
C15 H15 0.9500 .
C16 C17 1.391(2) .
C16 H16 0.9500 .
C17 C18 1.385(2) .
C17 H17 0.9500 .
C18 H18 0.9500 .
C19 C24 1.4006(19) .
C19 C20 1.4010(19) .
C19 P2 1.7922(13) .
C20 C21 1.390(2) .
C20 H20 0.9500 .
C21 C22 1.381(3) .
C21 H21 0.9500 .
C22 C23 1.388(3) .
C22 H22 0.9500 .
C23 C24 1.387(2) .
C23 H23 0.9500 .
C24 H24 0.9500 .
C25 C26 1.3894(17) .
C25 C30 1.3958(17) .
C25 N1 1.4534(15) .
C26 C27 1.3883(18) .
C26 H26 0.9500 .
C27 C28 1.3941(19) .
C27 H27 0.9500 .
C28 C29 1.3994(19) .
C28 S2 1.7568(13) .
C29 C30 1.3885(17) .
C29 H29 0.9500 .
C30 H30 0.9500 .
C31 S2 1.7948(18) .
C31 H31A 0.9800 .
C31 H31B 0.9800 .
C31 H31C 0.9800 .
C32 Cl2 1.752(3) .
C32 Cl1 1.756(3) .
C32 H32A 0.9900 .
C32 H32B 0.9900 .
C33 Cl4B 1.670(4) .
C33 Cl3 1.741(2) .
C33 Cl4 1.831(3) .
C33 H33A 0.9900 .
C33 H33B 0.9900 .
N1 P2 1.6796(11) .
N1 P1 1.7163(10) .
B1 F3 1.377(3) .
B1 F1 1.382(2) .
B1 F2 1.383(2) .
B1 F4 1.389(2) .
P1 Ni1 2.1978(3) .
P2 S1 2.0196(4) .
S1 Ni1 2.1803(3) .
Ni1 S1 2.1803(3) 2_667
Ni1 P1 2.1978(3) 2_667

loop_
_geom_torsion_atom_site_label_1
_geom_torsion_atom_site_label_2
_geom_torsion_atom_site_label_3
_geom_torsion_atom_site_label_4
_geom_torsion
_geom_torsion_site_symmetry_4
C6 C1 C2 C3 0.75(19) .
P1 C1 C2 C3 -171.05(11) .
C1 C2 C3 C4 -0.9(2) .
C2 C3 C4 C5 0.3(2) .
C3 C4 C5 C6 0.6(2) .
C4 C5 C6 C1 -0.7(2) .
C2 C1 C6 C5 0.1(2) .
P1 C1 C6 C5 172.34(11) .
C12 C7 C8 C9 2.1(2) .
P1 C7 C8 C9 171.74(13) .
C7 C8 C9 C10 -1.5(3) .
C8 C9 C10 C11 -0.1(3) .
C9 C10 C11 C12 0.9(3) .
C10 C11 C12 C7 -0.2(3) .
C8 C7 C12 C11 -1.3(2) .
P1 C7 C12 C11 -170.39(12) .
C18 C13 C14 C15 1.8(2) .
P2 C13 C14 C15 -179.37(11) .
C13 C14 C15 C16 -1.4(2) .
C14 C15 C16 C17 -0.2(3) .
C15 C16 C17 C18 1.3(3) .
C16 C17 C18 C13 -0.9(3) .
C14 C13 C18 C17 -0.7(2) .
P2 C13 C18 C17 -179.56(13) .
C24 C19 C20 C21 -0.6(2) .
P2 C19 C20 C21 -179.56(12) .
C19 C20 C21 C22 0.2(3) .
C20 C21 C22 C23 0.2(3) .
C21 C22 C23 C24 -0.1(3) .
C22 C23 C24 C19 -0.3(2) .
C20 C19 C24 C23 0.6(2) .
P2 C19 C24 C23 179.62(12) .
C30 C25 C26 C27 0.1(2) .
N1 C25 C26 C27 178.11(12) .
C25 C26 C27 C28 -0.5(2) .
C26 C27 C28 C29 0.2(2) .
C26 C27 C28 S2 -179.78(11) .
C27 C28 C29 C30 0.7(2) .
S2 C28 C29 C30 -179.36(10) .
C28 C29 C30 C25 -1.2(2) .
C26 C25 C30 C29 0.80(19) .
N1 C25 C30 C29 -177.21(11) .
C26 C25 N1 P2 90.58(13) .
C30 C25 N1 P2 -91.40(13) .
C26 C25 N1 P1 -103.58(13) .
C30 C25 N1 P1 74.45(14) .
C25 N1 P1 C7 55.45(10) .
P2 N1 P1 C7 -137.69(7) .
C25 N1 P1 C1 -61.46(11) .
P2 N1 P1 C1 105.40(7) .
C25 N1 P1 Ni1 172.56(8) .
P2 N1 P1 Ni1 -20.59(7) .
C8 C7 P1 N1 46.85(12) .
C12 C7 P1 N1 -143.82(11) .
C8 C7 P1 C1 161.61(10) .
C12 C7 P1 C1 -29.06(13) .
C8 C7 P1 Ni1 -70.35(11) .
C12 C7 P1 Ni1 98.98(11) .
C2 C1 P1 N1 76.72(12) .
C6 C1 P1 N1 -95.27(10) .
C2 C1 P1 C7 -36.91(12) .
C6 C1 P1 C7 151.10(10) .
C2 C1 P1 Ni1 -161.24(9) .
C6 C1 P1 Ni1 26.77(11) .
C25 N1 P2 C13 -37.39(11) .
P1 N1 P2 C13 155.86(6) .
C25 N1 P2 C19 84.80(10) .
P1 N1 P2 C19 -81.95(8) .
C25 N1 P2 S1 -153.63(9) .
P1 N1 P2 S1 39.62(7) .
C14 C13 P2 N1 112.13(11) .
C18 C13 P2 N1 -69.02(12) .
C14 C13 P2 C19 -9.51(13) .
C18 C13 P2 C19 169.34(11) .
C14 C13 P2 S1 -133.87(10) .
C18 C13 P2 S1 44.99(12) .
C24 C19 P2 N1 -61.54(12) .
C20 C19 P2 N1 117.45(11) .
C24 C19 P2 C13 59.13(12) .
C20 C19 P2 C13 -121.89(11) .
C24 C19 P2 S1 -178.70(10) .
C20 C19 P2 S1 0.29(12) .
N1 P2 S1 Ni1 -39.94(4) .
C13 P2 S1 Ni1 -156.17(5) .
C19 P2 S1 Ni1 80.21(5) .
C27 C28 S2 C31 -4.13(14) .
C29 C28 S2 C31 175.94(11) .
P2 S1 Ni1 P1 24.900(17) .
P2 S1 Ni1 P1 -155.100(17) 2_667
N1 P1 Ni1 S1 173.75(4) 2_667
C7 P1 Ni1 S1 -71.74(5) 2_667
C1 P1 Ni1 S1 53.02(5) 2_667
N1 P1 Ni1 S1 -6.25(4) .
C7 P1 Ni1 S1 108.26(5) .
C1 P1 Ni1 S1 -126.98(5) .
